data_9013837
loop_
_publ_author_name
'Zubkova, N. V.'
'Kolitsch, U.'
'Pekov, I. V.'
'Turchkova, A. G.'
'Vigasina, M. F.'
'Pushcharovsky, D. Y.'
'Tillmanns, E.'

_publ_section_title
;Crystal chemistry of Rb-, Sr-, Ba-, Ca- and Pb-exchanged forms of natural
 hilairite Locality: Kirovskii mine, Khibiny alkaline complex, Kola Peninsula,
 Russia Note: sample was synthesized by cation exchange at 150 C
;
_journal_name_full 'European Journal of Mineralogy'
_journal_page_first 495
_journal_page_last 506
_journal_paper_doi 10.1127/0935-1221/2009/0021-1912
_journal_volume 21
_journal_year 2009
_chemical_compound_source 'Kirovskii  mine, Khibiny alkaline complex, Kola Peninsula, Russia'
_chemical_formula_sum 'Ba0.958 H4.845 O12 Si3 Zr'
_chemical_name_mineral Hilairite-(Ba)
_space_group_IT_number 146
_symmetry_space_group_name_Hall 'R 3'
_symmetry_space_group_name_H-M 'R 3 :H'
_cell_angle_alpha 90
_cell_angle_beta 90
_cell_angle_gamma 120
_cell_formula_units_Z 12
_cell_length_a 20.976
_cell_length_b 20.976
_cell_length_c 7.857
_cell_volume 2993.869
_database_code_amcsd 0007283
_exptl_crystal_density_diffrn 3.354
_exptl_crystal_thermal_history 'synthesized by cation exchange at 150 C'
_cod_original_cell_volume 2993.868
_cod_original_sg_symbol_H-M 'R 3'
_cod_original_formula_sum 'Ba.958 Zr Si3 O12 H4.845'
_cod_database_code 9013837

loop_
_space_group_symop_operation_xyz
x,y,z
2/3+x,1/3+y,1/3+z
1/3+x,2/3+y,2/3+z
-y,x-y,z
2/3-y,1/3+x-y,1/3+z
1/3-y,2/3+x-y,2/3+z
-x+y,-x,z
2/3-x+y,1/3-x,1/3+z
1/3-x+y,2/3-x,2/3+z

loop_
_atom_site_label
_atom_site_fract_x
_atom_site_fract_y
_atom_site_fract_z
_atom_site_occupancy
_atom_site_U_iso_or_equiv
_atom_site_type_symbol
_atom_site_attached_hydrogens
Ba1 0.82788 0.65729 0.21606 0.98100 0.03630 Ba 0
Ba2 0.33333 0.66667 0.22359 0.88800 0.04150 Ba 0
Zr1 0.00000 0.00000 0.04324 1.00000 0.01030 Zr 0
Zr2 0.50167 0.49847 0.05010 1.00000 0.01048 Zr 0
Si1 0.67151 0.62881 -0.08540 1.00000 0.01820 Si 0
Si2 0.53776 0.36444 0.18930 1.00000 0.01860 Si 0
Si3 0.32781 0.45610 0.17930 1.00000 0.02990 Si 0
Si4 0.38388 0.54418 -0.14380 1.00000 0.01930 Si 0
O1 0.59920 0.55130 -0.08680 1.00000 0.02550 O 0
O2 0.54640 0.58340 0.22220 1.00000 0.02800 O 0
O3 0.68370 0.66710 0.09980 1.00000 0.03500 O 0
O4 0.61580 0.37120 0.21470 1.00000 0.02800 O 0
O5 0.34450 0.51210 0.33650 1.00000 0.03390 O 0
O6 0.53390 0.44180 0.20330 1.00000 0.02640 O 0
O7 0.48130 0.31340 0.33670 1.00000 0.01950 O 0
O8 0.25440 0.38270 0.20130 1.00000 0.03020 O 0
O9 0.32390 0.49700 0.00220 1.00000 0.03570 O 0
O10 0.40100 0.44770 0.17350 1.00000 0.02920 O 0
O11 0.46010 0.54870 -0.11120 1.00000 0.02520 O 0
O12 0.38170 0.62290 -0.14560 1.00000 0.05000 O 0
Wat1 0.83260 0.78710 0.22890 1.00000 0.03450 O 2
Wat2 0.69720 0.52930 0.21860 1.00000 0.04500 O 2
Wat3 0.46090 0.66940 0.21280 1.00000 0.05800 O 2
Wat4 0.96680 0.67480 0.18920 1.00000 0.04800 O 2

loop_
_cod_changelog_entry_id
_cod_changelog_entry_author
_cod_changelog_entry_date
_cod_changelog_entry_text
1
;cod-tools version 3.8.0
Id: cif_guess_AMCSD_atom_types 9581 2023-05-17 12:35:41Z saulius
;
2023-05-23T09:21:30+03:00
;Derived atom types and hydrogen counts
from atom names that follow the AMCSD naming convention
(Wat == water, O-H == hydroxyl).
;

loop_
_cod_related_entry_id
_cod_related_entry_database
_cod_related_entry_code
1 AMCSD 0007283
